data_4001841
loop_
_publ_author_name
'Gonz\'alez, Luc\'ia'
'Gimeno, N\'elida'
'Tejedor, Rosa Mar\'ia'
'Polo, V\'ictor'
'Ros, M. Blanca'
'Uriel, Santiago'
'Serrano, Jos\'e Luis'

_publ_section_title
;
 Halogen-Bonding Complexes Based on Bis(iodoethynyl)benzene Units: A New
 Versatile Route to Supramolecular Materials
;
_journal_issue 22
_journal_name_full 'Chemistry of Materials'
_journal_page_first 4503
_journal_paper_doi 10.1021/cm401849f
_journal_volume 25
_journal_year 2013
_chemical_formula_sum 'C44 H54 I2 N2 O2'
_chemical_formula_weight 896.70
_chemical_name_systematic
; 
 ? 
;
_space_group_IT_number 2
_symmetry_cell_setting triclinic
_symmetry_space_group_name_Hall '-P 1'
_symmetry_space_group_name_H-M 'P -1'
_atom_sites_solution_hydrogens geom
_atom_sites_solution_primary direct
_atom_sites_solution_secondary difmap
_audit_creation_date
;
'Wed Nov 09 00:28:52 2011'
;
_audit_creation_method
;
CrysAlisPro, Oxford Diffraction Ltd.,
Version 1.171.35.15 (release 03-08-2011 CrysAlis171 .NET)
(compiled Aug  3 2011,13:03:54)
;
_cell_angle_alpha 97.85(3)
_cell_angle_beta 96.79(3)
_cell_angle_gamma 113.64(4)
_cell_formula_units_Z 1
_cell_length_a 8.608(3)
_cell_length_b 10.221(4)
_cell_length_c 13.297(5)
_cell_measurement_reflns_used 306
_cell_measurement_temperature 133(2)
_cell_measurement_theta_max 28.7403
_cell_measurement_theta_min 2.9659
_cell_volume 1042.2(8)
_computing_cell_refinement
;
CrysAlisPro, Agilent Technologies,
Version 1.171.35.15 (release 03-08-2011 CrysAlis171 .NET)
(compiled Aug  3 2011,13:03:54)
;
_computing_data_collection
;
CrysAlisPro, Agilent Technologies,
Version 1.171.35.15 (release 03-08-2011 CrysAlis171 .NET)
(compiled Aug  3 2011,13:03:54)
;
_computing_data_reduction
;
CrysAlisPro, Agilent Technologies,
Version 1.171.35.15 (release 03-08-2011 CrysAlis171 .NET)
(compiled Aug  3 2011,13:03:54)
;
_computing_molecular_graphics 'Bruker SHELXTL'
_computing_publication_material 'Bruker SHELXTL'
_computing_structure_refinement 'Bruker SHELXTL'
_computing_structure_solution 'Bruker SHELXTL'
_diffrn_ambient_temperature 133(2)
_diffrn_detector_area_resol_mean 16.3990
_diffrn_measured_fraction_theta_full 0.998
_diffrn_measured_fraction_theta_max 0.998
_diffrn_measurement_details
;
  1 omega  -77.00   49.00   1.0000   40.0000
omega____ theta____ kappa____ phi______ frames
    -      -20.9615   19.0000   90.0000 126

  2 omega  -40.00    1.00   1.0000   40.0000
omega____ theta____ kappa____ phi______ frames
    -      -20.9615  -57.0000  150.0000 41

  3 omega  -21.00   24.00   1.0000   40.0000
omega____ theta____ kappa____ phi______ frames
    -      -20.9615  -99.0000   60.0000 45

  4 omega  -77.00    3.00   1.0000   40.0000
omega____ theta____ kappa____ phi______ frames
    -      -20.9615  -57.0000 -120.0000 80

  5 omega  -48.00   43.00   1.0000   40.0000
omega____ theta____ kappa____ phi______ frames
    -       21.4302  -57.0000  120.0000 91

  6 omega   75.00  101.00   1.0000   40.0000
omega____ theta____ kappa____ phi______ frames
    -       21.4302  179.0000  120.0000 26

;
_diffrn_measurement_device_type 'Xcalibur, Sapphire3'
_diffrn_measurement_method '\w scans'
_diffrn_orient_matrix_UB_11 0.0209596000
_diffrn_orient_matrix_UB_12 -0.0535701000
_diffrn_orient_matrix_UB_13 0.0190812000
_diffrn_orient_matrix_UB_21 -0.0634865000
_diffrn_orient_matrix_UB_22 -0.0110473000
_diffrn_orient_matrix_UB_23 0.0314071000
_diffrn_orient_matrix_UB_31 -0.0626609000
_diffrn_orient_matrix_UB_32 -0.0546921000
_diffrn_orient_matrix_UB_33 -0.0407251000
_diffrn_radiation_monochromator graphite
_diffrn_radiation_source 'Enhance (Mo) X-ray Source'
_diffrn_radiation_type MoK\a
_diffrn_radiation_wavelength 0.71073
_diffrn_reflns_av_R_equivalents 0.1884
_diffrn_reflns_av_sigmaI/netI 0.4255
_diffrn_reflns_limit_h_max 10
_diffrn_reflns_limit_h_min -10
_diffrn_reflns_limit_k_max 11
_diffrn_reflns_limit_k_min -12
_diffrn_reflns_limit_l_max 16
_diffrn_reflns_limit_l_min -12
_diffrn_reflns_number 7425
_diffrn_reflns_theta_full 26.37
_diffrn_reflns_theta_max 26.37
_diffrn_reflns_theta_min 2.97
_exptl_absorpt_coefficient_mu 1.545
_exptl_absorpt_correction_T_max 1.00000
_exptl_absorpt_correction_T_min 0.94471
_exptl_absorpt_correction_type multi-scan
_exptl_absorpt_process_details
;
CrysAlisPro, Agilent Technologies,
Version 1.171.35.15 (release 03-08-2011 CrysAlis171 .NET)
(compiled Aug  3 2011,13:03:54)
Empirical absorption correction using spherical harmonics,
 implemented in SCALE3 ABSPACK scaling algorithm.
;
_exptl_crystal_colour Colorless
_exptl_crystal_density_diffrn 1.429
_exptl_crystal_density_method 'not measured'
_exptl_crystal_description Needle
_exptl_crystal_F_000 454
_exptl_crystal_size_max 0.19
_exptl_crystal_size_mid 0.09
_exptl_crystal_size_min 0.07
_refine_diff_density_max 0.746
_refine_diff_density_min -1.552
_refine_diff_density_rms 0.182
_refine_ls_extinction_method none
_refine_ls_goodness_of_fit_ref 0.952
_refine_ls_hydrogen_treatment refxyz
_refine_ls_matrix_type full
_refine_ls_number_parameters 222
_refine_ls_number_reflns 4262
_refine_ls_number_restraints 0
_refine_ls_restrained_S_all 0.952
_refine_ls_R_factor_all 0.2913
_refine_ls_R_factor_gt 0.1092
_refine_ls_shift/su_max 0.016
_refine_ls_shift/su_mean 0.016
_refine_ls_structure_factor_coef Fsqd
_refine_ls_weighting_details 'calc w=1/[\s^2^(Fo^2^)+(0.0000P)^2^+0.0000P] where P=(Fo^2^+2Fc^2^)/3'
_refine_ls_weighting_scheme calc
_refine_ls_wR_factor_gt 0.1476
_refine_ls_wR_factor_ref 0.2204
_reflns_number_gt 1413
_reflns_number_total 4262
_reflns_threshold_expression >2sigma(I)
_cod_data_source_file cm401849f_si_002.cif
_cod_data_source_block xcalibur
_cod_depositor_comments
;
The following automatic conversions were performed:

'_symmetry_cell_setting' value 'Triclinic' changed to 'triclinic'
according to /home/saulius/struct/CIF-dictionaries/cif_core.dic
dictionary named 'cif_core.dic' version 2.4.2 from 2011-04-26.

Automatic conversion script
Id: cif_fix_values 1891 2012-01-12 08:04:46Z andrius 
;
_cod_original_cell_volume 1042.2(7)
_cod_original_sg_symbol_H-M P-1
_cod_database_code 4001841
_cell_oxdiff_length_a 8.608(3)
_cell_oxdiff_length_b 10.221(4)
_cell_oxdiff_length_c 13.297(5)
_cell_oxdiff_angle_alpha 97.85(3)
_cell_oxdiff_angle_beta 96.79(3)
_cell_oxdiff_angle_gamma 113.64(4)
_cell_oxdiff_volume 1042.2(7)
_cell_oxdiff_measurement_reflns_used 306

loop_
_symmetry_equiv_pos_as_xyz
'x, y, z'
'-x, -y, -z'

loop_
_atom_site_label
_atom_site_type_symbol
_atom_site_fract_x
_atom_site_fract_y
_atom_site_fract_z
_atom_site_U_iso_or_equiv
_atom_site_adp_type
_atom_site_occupancy
_atom_site_symmetry_multiplicity
_atom_site_calc_flag
_atom_site_refinement_flags
I1 I 0.66417(15) 0.42374(13) -0.28643(10) 0.0409(4) Uani 1 1 d .
O1 O 0.9194(13) 0.9852(11) -0.2214(8) 0.034(3) Uani 1 1 d .
C1 C 0.6066(18) 0.2838(17) -0.1879(13) 0.031(4) Uani 1 1 d .
N1 N 1.2298(19) 1.3644(17) -0.5774(12) 0.054(5) Uani 1 1 d .
C2 C 0.5723(18) 0.1974(19) -0.1384(14) 0.037(5) Uani 1 1 d .
C3 C 0.5368(17) 0.0981(17) -0.0673(13) 0.026(4) Uani 1 1 d .
C4 C 0.467(2) 0.1216(18) 0.0182(13) 0.041(5) Uani 1 1 d .
H4 H 0.4423 0.2042 0.0311 0.049 Uiso 1 1 calc R
C5 C 0.4326(18) 0.0239(18) 0.0861(12) 0.034(5) Uani 1 1 d .
H5 H 0.3877 0.0425 0.1456 0.041 Uiso 1 1 calc R
C6 C 1.180(2) 1.302(2) -0.5175(15) 0.042(5) Uani 1 1 d .
C7 C 1.114(2) 1.2186(17) -0.4420(12) 0.032(4) Uani 1 1 d .
C8 C 1.1945(19) 1.1350(17) -0.4062(12) 0.035(5) Uani 1 1 d .
H8 H 1.2916 1.1332 -0.4327 0.042 Uiso 1 1 calc R
C9 C 1.133(2) 1.0540(16) -0.3315(13) 0.034(5) Uani 1 1 d .
H9 H 1.1871 0.9965 -0.3075 0.041 Uiso 1 1 calc R
C10 C 0.993(2) 1.0578(17) -0.2927(12) 0.029(4) Uani 1 1 d .
C11 C 0.9128(19) 1.1394(15) -0.3309(12) 0.028(4) Uani 1 1 d .
H11 H 0.8133 1.1391 -0.3066 0.034 Uiso 1 1 calc R
C12 C 0.9738(19) 1.2190(15) -0.4021(12) 0.028(4) Uani 1 1 d .
H12 H 0.9189 1.2766 -0.4251 0.034 Uiso 1 1 calc R
C13 C 0.9941(19) 0.8979(16) -0.1795(13) 0.038(5) Uani 1 1 d .
H13A H 1.1152 0.9589 -0.1439 0.046 Uiso 1 1 calc R
H13B H 0.9926 0.8220 -0.2350 0.046 Uiso 1 1 calc R
C14 C 0.8825(19) 0.8276(16) -0.1023(12) 0.035(5) Uani 1 1 d .
H14A H 0.8753 0.9062 -0.0533 0.042 Uiso 1 1 calc R
H14B H 0.7641 0.7643 -0.1412 0.042 Uiso 1 1 calc R
C15 C 0.9428(19) 0.7377(16) -0.0399(12) 0.031(4) Uani 1 1 d .
H15A H 1.0579 0.8006 0.0034 0.037 Uiso 1 1 calc R
H15B H 0.9538 0.6598 -0.0874 0.037 Uiso 1 1 calc R
C16 C 0.8162(19) 0.6697(16) 0.0289(12) 0.030(4) Uani 1 1 d .
H16A H 0.8091 0.7484 0.0778 0.036 Uiso 1 1 calc R
H16B H 0.7002 0.6112 -0.0146 0.036 Uiso 1 1 calc R
C17 C 0.865(2) 0.5745(17) 0.0888(12) 0.033(4) Uani 1 1 d .
H17A H 0.9841 0.6312 0.1293 0.040 Uiso 1 1 calc R
H17B H 0.8652 0.4921 0.0401 0.040 Uiso 1 1 calc R
C18 C 0.7442(19) 0.5156(16) 0.1612(12) 0.033(4) Uani 1 1 d .
H18A H 0.6256 0.4636 0.1198 0.039 Uiso 1 1 calc R
H18B H 0.7472 0.5995 0.2097 0.039 Uiso 1 1 calc R
C19 C 0.7771(18) 0.4130(16) 0.2249(12) 0.031(4) Uani 1 1 d .
H19A H 0.7778 0.3305 0.1767 0.037 Uiso 1 1 calc R
H19B H 0.8941 0.4660 0.2683 0.037 Uiso 1 1 calc R
C20 C 0.6538(19) 0.3523(16) 0.2932(12) 0.027(4) Uiso 1 1 d .
H20A H 0.5351 0.3060 0.2516 0.032 Uiso 1 1 calc R
H20B H 0.6609 0.4333 0.3465 0.032 Uiso 1 1 calc R
C21 C 0.685(2) 0.2429(18) 0.3456(14) 0.051(5) Uani 1 1 d .
H21A H 0.8012 0.2901 0.3900 0.061 Uiso 1 1 calc R
H21B H 0.6826 0.1638 0.2926 0.061 Uiso 1 1 calc R
C22 C 0.550(2) 0.1764(19) 0.4123(14) 0.062(6) Uani 1 1 d .
H22A H 0.5374 0.2546 0.4569 0.093 Uiso 1 1 calc R
H22B H 0.5886 0.1202 0.4552 0.093 Uiso 1 1 calc R
H22C H 0.4389 0.1119 0.3673 0.093 Uiso 1 1 calc R

loop_
_atom_site_aniso_label
_atom_site_aniso_U_11
_atom_site_aniso_U_22
_atom_site_aniso_U_33
_atom_site_aniso_U_23
_atom_site_aniso_U_13
_atom_site_aniso_U_12
I1 0.0433(7) 0.0382(8) 0.0441(8) 0.0149(6) 0.0142(6) 0.0165(6)
O1 0.047(7) 0.031(7) 0.039(8) 0.016(6) 0.014(6) 0.025(6)
C1 0.019(9) 0.026(11) 0.044(12) 0.001(9) 0.007(8) 0.006(8)
N1 0.058(11) 0.055(12) 0.051(12) 0.021(9) 0.035(9) 0.015(9)
C2 0.006(9) 0.041(12) 0.063(14) 0.033(10) 0.001(8) 0.004(8)
C3 0.005(8) 0.032(11) 0.033(11) -0.001(9) 0.003(7) 0.002(8)
C4 0.040(11) 0.036(12) 0.043(13) 0.005(10) 0.000(10) 0.016(9)
C5 0.020(9) 0.053(13) 0.027(11) 0.015(9) 0.001(8) 0.012(9)
C6 0.032(11) 0.058(14) 0.044(13) 0.015(11) 0.029(10) 0.020(10)
C7 0.044(12) 0.031(11) 0.019(10) 0.008(8) 0.014(9) 0.012(9)
C8 0.027(10) 0.050(12) 0.028(10) 0.021(9) 0.023(8) 0.008(9)
C9 0.042(11) 0.029(10) 0.035(12) 0.014(9) 0.010(9) 0.015(9)
C10 0.039(11) 0.025(10) 0.017(10) 0.007(8) 0.019(8) 0.004(8)
C11 0.022(9) 0.016(9) 0.045(12) 0.012(8) 0.012(8) 0.003(7)
C12 0.035(10) 0.015(9) 0.037(11) 0.008(8) 0.012(9) 0.010(8)
C13 0.040(11) 0.025(10) 0.045(12) 0.010(9) 0.017(9) 0.007(9)
C14 0.036(11) 0.036(11) 0.035(11) 0.010(9) 0.010(9) 0.016(9)
C15 0.045(11) 0.017(9) 0.039(11) -0.004(8) 0.018(9) 0.022(8)
C16 0.034(10) 0.020(10) 0.030(11) -0.004(8) -0.002(8) 0.011(8)
C17 0.040(11) 0.036(11) 0.033(11) 0.011(9) 0.011(9) 0.023(9)
C18 0.035(10) 0.024(10) 0.036(11) 0.003(8) 0.008(9) 0.010(8)
C19 0.023(9) 0.023(10) 0.045(12) 0.017(8) 0.004(8) 0.007(8)
C21 0.064(13) 0.056(13) 0.061(14) 0.032(11) 0.020(11) 0.045(11)
C22 0.062(14) 0.086(17) 0.055(14) 0.041(12) 0.038(11) 0.032(12)

loop_
_atom_type_symbol
_atom_type_description
_atom_type_scat_dispersion_real
_atom_type_scat_dispersion_imag
_atom_type_scat_source
C C 0.0033 0.0016 'International Tables Vol C Tables 4.2.6.8 and 6.1.1.4'
H H 0.0000 0.0000 'International Tables Vol C Tables 4.2.6.8 and 6.1.1.4'
I I -0.4742 1.8119 'International Tables Vol C Tables 4.2.6.8 and 6.1.1.4'
N N 0.0061 0.0033 'International Tables Vol C Tables 4.2.6.8 and 6.1.1.4'
O O 0.0106 0.0060 'International Tables Vol C Tables 4.2.6.8 and 6.1.1.4'

loop_
_geom_angle_atom_site_label_1
_geom_angle_atom_site_label_2
_geom_angle_atom_site_label_3
_geom_angle
_geom_angle_site_symmetry_1
C10 O1 C13 117.7(13) .
C2 C1 I1 175.1(18) .
C1 C2 C3 175(2) .
C5 C3 C4 118.9(17) 2_655
C5 C3 C2 119.9(18) 2_655
C4 C3 C2 121.1(18) .
C3 C4 C5 120.4(18) .
C3 C5 C4 120.7(17) 2_655
N1 C6 C7 179(2) .
C12 C7 C8 118.5(16) .
C12 C7 C6 122.0(17) .
C8 C7 C6 119.4(16) .
C7 C8 C9 120.2(16) .
C10 C9 C8 119.7(16) .
O1 C10 C9 126.2(16) .
O1 C10 C11 114.7(15) .
C9 C10 C11 119.0(16) .
C12 C11 C10 121.1(16) .
C11 C12 C7 121.3(16) .
O1 C13 C14 105.9(13) .
C15 C14 C13 116.8(14) .
C14 C15 C16 110.9(13) .
C17 C16 C15 113.2(14) .
C16 C17 C18 112.3(14) .
C17 C18 C19 117.6(14) .
C20 C19 C18 117.0(14) .
C19 C20 C21 113.8(14) .
C20 C21 C22 112.9(15) .

loop_
_geom_bond_atom_site_label_1
_geom_bond_atom_site_label_2
_geom_bond_distance
_geom_bond_site_symmetry_2
I1 C1 2.025(17) .
O1 C10 1.345(17) .
O1 C13 1.425(16) .
C1 C2 1.14(2) .
N1 C6 1.10(2) .
C2 C3 1.45(2) .
C3 C5 1.37(2) 2_655
C3 C4 1.38(2) .
C4 C5 1.40(2) .
C5 C3 1.37(2) 2_655
C6 C7 1.43(2) .
C7 C12 1.38(2) .
C7 C8 1.39(2) .
C8 C9 1.40(2) .
C9 C10 1.38(2) .
C10 C11 1.39(2) .
C11 C12 1.35(2) .
C13 C14 1.54(2) .
C14 C15 1.512(18) .
C15 C16 1.52(2) .
C16 C17 1.491(18) .
C17 C18 1.51(2) .
C18 C19 1.523(18) .
C19 C20 1.48(2) .
C20 C21 1.488(19) .
C21 C22 1.54(2) .
